data_7113092
loop_
_publ_author_name
'Palmer, Rex A.'
'Potter, Brian S.'
'Leach, Michael J.'
'Jenkins, Terence C.'
'Chowdhry, Babur Z.'

_publ_section_title
;
 An absolute structure template for a unique voltage-gated sodium channel
 binding site
;
_journal_issue 1
_journal_name_full MedChemComm
_journal_page_first 45
_journal_paper_doi 10.1039/c0md00043d
_journal_volume 1
_journal_year 2010
_chemical_formula_moiety 'C11 H9 Cl3 F N4 C H3 S O3'
_chemical_formula_sum 'C12 H12 Cl3 F N4 O3 S'
_chemical_formula_weight 417.66
_chemical_melting_point ?
_chemical_name_common 'BW203W92 S-enantiomer'
_space_group_IT_number 1
_symmetry_cell_setting triclinic
_symmetry_space_group_name_Hall 'P 1'
_symmetry_space_group_name_H-M 'P 1'
_atom_sites_solution_hydrogens geom
_atom_sites_solution_primary direct
_atom_sites_solution_secondary difmap
_cell_angle_alpha 74.91(3)
_cell_angle_beta 87.69(3)
_cell_angle_gamma 89.83(3)
_cell_formula_units_Z 2
_cell_length_a 7.716(2)
_cell_length_b 8.120(2)
_cell_length_c 13.719(3)
_cell_measurement_reflns_used 6456
_cell_measurement_temperature 123(2)
_cell_measurement_theta_max 27.47
_cell_measurement_theta_min 2.60
_cell_volume 829.2(4)
_computing_cell_refinement Denzo
_computing_data_collection
;
Collect Data collection and processing user interface:
Collect: Data collection software, R. Hooft, Nonius B.V.(1998)
;
_computing_data_reduction Denzo
_computing_molecular_graphics 'WinGX (Farrugia, 1998)'
_computing_publication_material SHELX97
_computing_structure_refinement 'SHELXL-97 (Sheldrick, 1997)'
_computing_structure_solution 'SHELX-S (Sheldrick, 1986)'
_diffrn_ambient_temperature 123(2)
_diffrn_detector_area_resol_mean '0.5 deg'
_diffrn_measured_fraction_theta_full 0.939
_diffrn_measured_fraction_theta_max 0.939
_diffrn_measurement_device_type 'Nonius Kappa CCD'
_diffrn_measurement_method 'Denzo,Z. Otwinowski and W. Minor (1997)'
_diffrn_radiation_monochromator graphite
_diffrn_radiation_source 'fine-focus sealed tube'
_diffrn_radiation_type MoK\a
_diffrn_radiation_wavelength 0.71073
_diffrn_reflns_av_R_equivalents 0.0733
_diffrn_reflns_av_sigmaI/netI 0.1655
_diffrn_reflns_limit_h_max 9
_diffrn_reflns_limit_h_min -9
_diffrn_reflns_limit_k_max 10
_diffrn_reflns_limit_k_min -10
_diffrn_reflns_limit_l_max 15
_diffrn_reflns_limit_l_min -17
_diffrn_reflns_number 6456
_diffrn_reflns_theta_full 27.47
_diffrn_reflns_theta_max 27.47
_diffrn_reflns_theta_min 2.60
_diffrn_standards_decay_% NA
_diffrn_standards_interval_count NA
_diffrn_standards_interval_time NA
_diffrn_standards_number NA
_exptl_absorpt_coefficient_mu 0.709
_exptl_absorpt_correction_T_max 0.92
_exptl_absorpt_correction_T_min 0.69
_exptl_absorpt_correction_type SORTAV
_exptl_absorpt_process_details
;
SORTAV absorption correction software package:
R.H. Blessing (1997)
;
_exptl_crystal_colour colourless
_exptl_crystal_density_diffrn 1.669
_exptl_crystal_density_meas ?
_exptl_crystal_density_method 'not measured'
_exptl_crystal_description needle
_exptl_crystal_F_000 422
_exptl_crystal_size_max 0.25
_exptl_crystal_size_mid 0.15
_exptl_crystal_size_min 0.15
_refine_diff_density_max 0.373
_refine_diff_density_min -0.357
_refine_diff_density_rms 0.083
_refine_ls_abs_structure_details 'Flack H D (1983), Acta Cryst. A39, 876-881'
_refine_ls_abs_structure_Flack -0.10(9)
_refine_ls_extinction_coef 0.0070(12)
_refine_ls_extinction_expression Fc^*^=kFc[1+0.001xFc^2^\l^3^/sin(2\q)]^-1/4^
_refine_ls_extinction_method SHELXL
_refine_ls_goodness_of_fit_ref 0.936
_refine_ls_hydrogen_treatment mixed
_refine_ls_matrix_type full
_refine_ls_number_parameters 476
_refine_ls_number_reflns 5302
_refine_ls_number_restraints 50
_refine_ls_restrained_S_all 0.931
_refine_ls_R_factor_all 0.1245
_refine_ls_R_factor_gt 0.0611
_refine_ls_shift/su_max 0.008
_refine_ls_shift/su_mean 0.000
_refine_ls_structure_factor_coef Fsqd
_refine_ls_weighting_details 'calc w=1/[\s^2^(Fo^2^)+(0.0000P)^2^+0.0000P] where P=(Fo^2^+2Fc^2^)/3'
_refine_ls_weighting_scheme calc
_refine_ls_wR_factor_gt 0.1197
_refine_ls_wR_factor_ref 0.1461
_reflns_number_gt 3177
_reflns_number_total 5302
_reflns_threshold_expression >2sigma(I)
_cod_data_source_file c0md00043d.txt
_cod_data_source_block BW203W92(SpaceGrpoupP1)
_cod_depositor_comments
;
The following automatic conversions were performed:

'_chemical_melting_point' value 'not measured' was changed to '?' -
the value is undefined or not given.

Automatic conversion script
Id: cif_fix_values 2281 2013-09-26 08:29:07Z andrius 

The following automatic conversions were performed:

'_exptl_crystal_density_meas' value 'not measured' was changed to '?'
- the value is perceived as not measured.

Automatic conversion script
Id: cif_fix_values 3008 2015-01-20 13:52:24Z robertas 
;
_cod_original_cell_volume 829.2(3)
_cod_original_sg_symbol_H-M P1
_cod_database_code 7113092

loop_
_symmetry_equiv_pos_as_xyz
'x, y, z'

loop_
_atom_site_label
_atom_site_type_symbol
_atom_site_fract_x
_atom_site_fract_y
_atom_site_fract_z
_atom_site_U_iso_or_equiv
_atom_site_adp_type
_atom_site_occupancy
_atom_site_symmetry_multiplicity
_atom_site_calc_flag
_atom_site_refinement_flags
C1A C 0.8110(6) 0.9061(5) 0.5179(3) 0.0254(13) Uani 1 1 d .
C2A C 0.6398(6) 0.8486(6) 0.5312(4) 0.0328(14) Uani 1 1 d .
Cl2A Cl 0.56724(17) 0.71241(16) 0.46335(11) 0.0465(4) Uani 1 1 d .
C3A C 0.5248(7) 0.8967(6) 0.6001(4) 0.0341(15) Uani 1 1 d .
Cl3A Cl 0.31126(16) 0.82864(17) 0.61514(11) 0.0458(4) Uani 1 1 d .
C4A C 0.5862(7) 0.9977(6) 0.6590(4) 0.0388(15) Uani 1 1 d .
H4A H 0.5118 1.0259 0.7090 0.047 Uiso 1 1 calc R
C5A C 0.7526(7) 1.0561(6) 0.6452(4) 0.0381(15) Uani 1 1 d .
Cl5A Cl 0.8296(2) 1.18208(16) 0.71911(11) 0.0523(4) Uani 1 1 d .
C6A C 0.8638(6) 1.0141(6) 0.5747(4) 0.0288(13) Uani 1 1 d .
H6A H 0.9783 1.0597 0.5647 0.035 Uiso 1 1 calc R
C5'A C 0.9327(6) 0.8671(6) 0.4403(4) 0.0320(14) Uani 1 1 d .
C6'A C 1.0125(6) 0.7112(6) 0.4505(4) 0.0312(14) Uani 1 1 d D
C7A' C 0.9825(7) 0.5549(6) 0.5352(4) 0.0414(16) Uani 1 1 d .
H7A1 H 0.8886 0.4855 0.5182 0.050 Uiso 1 1 calc R
H7A2 H 1.0892 0.4855 0.5441 0.050 Uiso 1 1 calc R
F7A' F 0.9377(4) 0.5961(4) 0.6237(2) 0.0582(10) Uani 1 1 d .
N1'A N 1.1284(5) 0.6931(5) 0.3768(3) 0.0331(12) Uani 1 1 d D
C2'A C 1.1672(5) 0.8223(5) 0.2919(3) 0.0287(14) Uani 1 1 d D
N2'A N 1.2801(5) 0.7916(4) 0.2253(3) 0.0369(13) Uani 1 1 d D
N3'A N 1.0900(5) 0.9727(5) 0.2790(3) 0.0339(12) Uani 1 1 d .
C4'A C 0.9752(6) 0.9974(5) 0.3513(4) 0.0350(15) Uani 1 1 d D
N4'A N 0.9114(5) 1.1536(5) 0.3366(3) 0.0341(12) Uani 1 1 d D
C1B C 1.3259(7) -0.4393(6) -0.0657(4) 0.0349(15) Uani 1 1 d .
C2B C 1.2857(6) -0.5342(6) -0.1345(4) 0.0302(14) Uani 1 1 d .
Cl2B Cl 1.08509(18) -0.63157(16) -0.12849(11) 0.0476(4) Uani 1 1 d .
C3B C 1.4077(7) -0.5470(6) -0.2084(4) 0.0414(16) Uani 1 1 d .
Cl3B Cl 1.3611(2) -0.65330(18) -0.29803(11) 0.0585(5) Uani 1 1 d .
C4B C 1.5717(7) -0.4692(6) -0.2154(4) 0.0387(15) Uani 1 1 d .
H4B H 1.6559 -0.4782 -0.2662 0.046 Uiso 1 1 calc R
C5B C 1.6064(7) -0.3786(7) -0.1452(4) 0.0403(16) Uani 1 1 d .
Cl5B Cl 1.80649(17) -0.28057(17) -0.15428(11) 0.0453(4) Uani 1 1 d .
C6B C 1.4861(6) -0.3604(6) -0.0717(4) 0.0335(14) Uani 1 1 d .
H6B H 1.5127 -0.2949 -0.0260 0.040 Uiso 1 1 calc R
C5'B C 1.1892(6) -0.4172(6) 0.0110(4) 0.0297(14) Uani 1 1 d .
C6'B C 1.1103(6) -0.2655(6) 0.0038(4) 0.0317(14) Uani 1 1 d D
C7'B C 1.1414(8) -0.1022(7) -0.0727(4) 0.0411(16) Uani 1 1 d .
H7B1 H 1.0364 -0.0308 -0.0764 0.049 Uiso 1 1 calc R
H7B2 H 1.2381 -0.0404 -0.0522 0.049 Uiso 1 1 calc R
F7'B F 1.1818(4) -0.1277(3) -0.1676(2) 0.0516(10) Uani 1 1 d .
N1'B N 0.9863(5) -0.2521(5) 0.0762(3) 0.0315(12) Uani 1 1 d D
C2'B C 0.9423(6) -0.3860(5) 0.1552(3) 0.0312(14) Uani 1 1 d D
N2'B N 0.8239(5) -0.3629(4) 0.2235(3) 0.0373(13) Uani 1 1 d D
N3'B N 1.0174(5) -0.5380(5) 0.1673(3) 0.0288(11) Uani 1 1 d .
C4'B C 1.1345(6) -0.5565(5) 0.0960(4) 0.0306(14) Uani 1 1 d D
N4'B N 1.2040(5) -0.7116(5) 0.1081(3) 0.0357(12) Uani 1 1 d D
S1A S 0.46889(16) 0.36830(16) 0.35475(11) 0.0406(4) Uani 1 1 d .
O1A O 0.6458(5) 0.3664(5) 0.3903(3) 0.0530(12) Uani 1 1 d .
O2A O 0.3371(5) 0.4114(4) 0.4245(3) 0.0464(11) Uani 1 1 d .
O3A O 0.4578(5) 0.4757(4) 0.2526(3) 0.0437(11) Uani 1 1 d .
C8A C 0.4213(7) 0.1623(6) 0.3510(4) 0.0414(16) Uani 1 1 d .
H8A1 H 0.3070 0.1594 0.3228 0.062 Uiso 1 1 calc R
H8A2 H 0.4205 0.0868 0.4196 0.062 Uiso 1 1 calc R
H8A3 H 0.5093 0.1239 0.3085 0.062 Uiso 1 1 calc R
S1B S 0.63243(17) 0.05674(16) 0.08231(11) 0.0383(4) Uani 1 1 d .
O3B O 0.6584(5) -0.0367(4) 0.1867(3) 0.0418(11) Uani 1 1 d .
O1B O 0.4523(4) 0.0590(4) 0.0562(3) 0.0437(11) Uani 1 1 d .
O2B O 0.7488(5) -0.0010(5) 0.0118(3) 0.0512(12) Uani 1 1 d .
C8B C 0.6921(8) 0.2668(7) 0.0721(5) 0.058(2) Uani 1 1 d .
H8B1 H 0.6827 0.3340 0.0020 0.087 Uiso 1 1 calc R
H8B2 H 0.8122 0.2707 0.0922 0.087 Uiso 1 1 calc R
H8B3 H 0.6152 0.3143 0.1163 0.087 Uiso 1 1 calc R
H21A H 1.3568(10) 0.7124(14) 0.2416(12) 0.042(15) Uiso 1 1 d D
H22A H 1.3440(13) 0.8719(16) 0.1871(10) 0.030(13) Uiso 1 1 d D
H41A H 0.948(3) 1.2326(10) 0.2845(11) 0.026(13) Uiso 1 1 d D
H42A H 0.8321(14) 1.1740(15) 0.3778(11) 0.022(12) Uiso 1 1 d D
H1'A H 1.1970(16) 0.6063(14) 0.3893(12) 0.11(3) Uiso 1 1 d D
H21B H 0.7600(11) -0.2694(12) 0.2099(11) 0.036(14) Uiso 1 1 d D
H22B H 0.7989(17) -0.4465(16) 0.2779(7) 0.020(12) Uiso 1 1 d D
H41B H 1.2784(14) -0.7292(13) 0.0612(9) 0.11(3) Uiso 1 1 d D
H42B H 1.204(3) -0.7815(14) 0.1694(8) 0.21(5) Uiso 1 1 d D
H1'B H 0.9093(11) -0.1708(12) 0.0572(7) 0.013(11) Uiso 1 1 d D

loop_
_atom_site_aniso_label
_atom_site_aniso_U_11
_atom_site_aniso_U_22
_atom_site_aniso_U_33
_atom_site_aniso_U_23
_atom_site_aniso_U_13
_atom_site_aniso_U_12
C1A 0.030(3) 0.023(2) 0.024(3) -0.006(2) -0.006(2) 0.002(2)
C2A 0.039(3) 0.030(3) 0.029(3) -0.006(2) -0.005(2) 0.005(2)
Cl2A 0.0424(8) 0.0486(7) 0.0572(9) -0.0301(6) 0.0006(7) 0.0016(6)
C3A 0.043(3) 0.024(2) 0.031(3) 0.002(2) 0.000(2) 0.004(2)
Cl3A 0.0346(7) 0.0493(8) 0.0539(9) -0.0152(7) 0.0030(7) 0.0050(6)
C4A 0.047(3) 0.033(3) 0.032(3) -0.002(2) 0.009(3) 0.008(3)
C5A 0.058(3) 0.026(2) 0.038(3) -0.021(2) -0.002(3) 0.009(3)
Cl5A 0.0739(10) 0.0421(7) 0.0483(9) -0.0242(6) -0.0085(8) 0.0051(7)
C6A 0.028(3) 0.028(2) 0.035(3) -0.015(2) -0.012(2) 0.004(2)
C5'A 0.038(3) 0.020(2) 0.037(3) -0.006(2) 0.005(2) 0.003(2)
C6'A 0.025(3) 0.037(3) 0.032(3) -0.011(2) -0.006(2) 0.002(2)
C7A' 0.059(3) 0.034(3) 0.030(3) -0.007(2) 0.003(3) 0.017(3)
F7A' 0.074(2) 0.0459(17) 0.051(2) -0.0080(16) 0.0125(18) 0.0155(17)
N1'A 0.029(2) 0.032(2) 0.035(3) -0.004(2) -0.001(2) 0.005(2)
C2'A 0.022(3) 0.027(2) 0.040(3) -0.012(2) -0.009(2) 0.000(2)
N2'A 0.035(2) 0.030(2) 0.043(3) -0.006(2) 0.012(2) 0.003(2)
N3'A 0.035(2) 0.029(2) 0.041(3) -0.0148(19) 0.002(2) 0.007(2)
C4'A 0.031(3) 0.032(3) 0.045(3) -0.015(2) -0.004(3) 0.007(2)
N4'A 0.029(2) 0.031(2) 0.036(3) 0.001(2) 0.012(2) 0.005(2)
C1B 0.042(3) 0.025(2) 0.038(3) -0.010(2) -0.004(3) 0.010(2)
C2B 0.030(3) 0.028(2) 0.036(3) -0.013(2) -0.010(2) 0.003(2)
Cl2B 0.0494(8) 0.0434(7) 0.0574(9) -0.0252(6) -0.0109(7) 0.0053(7)
C3B 0.056(3) 0.031(3) 0.042(3) -0.016(2) -0.021(3) 0.023(3)
Cl3B 0.0726(10) 0.0618(8) 0.0542(9) -0.0376(7) -0.0120(8) 0.0241(8)
C4B 0.040(3) 0.035(3) 0.037(3) -0.004(2) 0.005(3) 0.020(3)
C5B 0.032(3) 0.038(3) 0.045(4) -0.002(3) 0.002(3) 0.010(3)
Cl5B 0.0372(7) 0.0500(8) 0.0454(8) -0.0073(7) 0.0025(6) 0.0031(7)
C6B 0.036(3) 0.040(3) 0.029(3) -0.014(2) -0.006(2) 0.010(3)
C5'B 0.027(3) 0.032(3) 0.030(3) -0.008(2) -0.002(2) 0.007(2)
C6'B 0.033(3) 0.028(3) 0.033(3) -0.006(2) -0.010(2) 0.000(2)
C7'B 0.050(3) 0.043(3) 0.028(3) -0.007(3) 0.002(3) -0.002(3)
F7'B 0.072(2) 0.0369(17) 0.0421(19) -0.0057(14) 0.0105(17) 0.0127(16)
N1'B 0.035(2) 0.024(2) 0.035(3) -0.0075(18) 0.001(2) 0.0086(19)
C2'B 0.035(3) 0.038(3) 0.023(3) -0.011(2) -0.005(2) 0.002(2)
N2'B 0.044(3) 0.025(2) 0.042(3) -0.007(2) 0.007(2) 0.016(2)
N3'B 0.031(2) 0.023(2) 0.032(2) -0.0057(18) 0.0017(19) 0.0074(18)
C4'B 0.027(3) 0.025(2) 0.041(3) -0.010(2) -0.009(2) 0.008(2)
N4'B 0.046(3) 0.027(2) 0.035(3) -0.0095(19) -0.002(2) 0.006(2)
S1A 0.0371(8) 0.0352(7) 0.0554(9) -0.0224(6) -0.0027(7) 0.0076(7)
O1A 0.039(2) 0.053(2) 0.079(3) -0.039(2) -0.008(2) 0.0078(19)
O2A 0.044(2) 0.045(2) 0.053(2) -0.0185(18) -0.0001(19) 0.0187(18)
O3A 0.051(2) 0.0327(19) 0.043(2) -0.0035(17) 0.0050(19) 0.0030(18)
C8A 0.038(3) 0.040(3) 0.047(4) -0.011(3) -0.009(3) 0.005(3)
S1B 0.0391(7) 0.0357(7) 0.0421(8) -0.0147(6) 0.0023(7) 0.0097(6)
O3B 0.058(2) 0.0283(18) 0.038(2) -0.0085(16) 0.0066(19) 0.0109(18)
O1B 0.0267(18) 0.051(2) 0.058(2) -0.0235(19) -0.0054(18) 0.0130(17)
O2B 0.060(2) 0.053(2) 0.035(2) -0.0025(19) 0.0028(19) 0.027(2)
C8B 0.055(4) 0.031(3) 0.083(5) -0.005(3) -0.009(4) 0.004(3)

loop_
_atom_type_symbol
_atom_type_description
_atom_type_scat_dispersion_real
_atom_type_scat_dispersion_imag
_atom_type_scat_source
C C 0.0033 0.0016 'International Tables Vol C Tables 4.2.6.8 and 6.1.1.4'
H H 0.0000 0.0000 'International Tables Vol C Tables 4.2.6.8 and 6.1.1.4'
O O 0.0106 0.0060 'International Tables Vol C Tables 4.2.6.8 and 6.1.1.4'
Cl Cl 0.1484 0.1585 'International Tables Vol C Tables 4.2.6.8 and 6.1.1.4'
N N 0.0061 0.0033 'International Tables Vol C Tables 4.2.6.8 and 6.1.1.4'
S S 0.1246 0.1234 'International Tables Vol C Tables 4.2.6.8 and 6.1.1.4'
F F 0.0171 0.0103 'International Tables Vol C Tables 4.2.6.8 and 6.1.1.4'

loop_
_geom_angle_atom_site_label_1
_geom_angle_atom_site_label_2
_geom_angle_atom_site_label_3
_geom_angle
C6A C1A C2A 117.8(4)
C6A C1A C5'A 119.6(4)
C2A C1A C5'A 122.4(5)
C1A C2A C3A 121.2(5)
C1A C2A Cl2A 119.9(4)
C3A C2A Cl2A 118.9(4)
C4A C3A C2A 118.8(5)
C4A C3A Cl3A 119.9(4)
C2A C3A Cl3A 121.3(4)
C5A C4A C3A 120.1(5)
C5A C4A H4A 120.0
C3A C4A H4A 120.0
C4A C5A C6A 121.0(5)
C4A C5A Cl5A 120.1(4)
C6A C5A Cl5A 118.9(4)
C5A C6A C1A 120.9(5)
C5A C6A H6A 119.5
C1A C6A H6A 119.5
C6'A C5'A C4'A 117.1(4)
C6'A C5'A C1A 123.8(4)
C4'A C5'A C1A 119.0(4)
N1'A C6'A C5'A 118.6(4)
N1'A C6'A C7A' 115.0(4)
C5'A C6'A C7A' 126.4(4)
F7A' C7A' C6'A 111.2(4)
F7A' C7A' H7A1 109.4
C6'A C7A' H7A1 109.4
F7A' C7A' H7A2 109.4
C6'A C7A' H7A2 109.4
H7A1 C7A' H7A2 108.0
C6'A N1'A C2'A 122.7(4)
C6'A N1'A H1'A 118.7(10)
C2'A N1'A H1'A 117.2(9)
N2'A C2'A N3'A 122.0(4)
N2'A C2'A N1'A 117.9(4)
N3'A C2'A N1'A 120.1(4)
C2'A N2'A H21A 121.7(10)
C2'A N2'A H22A 121.4(10)
H21A N2'A H22A 99.8(12)
C2'A N3'A C4'A 119.2(4)
N4'A C4'A N3'A 116.1(4)
N4'A C4'A C5'A 121.6(4)
N3'A C4'A C5'A 122.2(4)
C4'A N4'A H41A 119.3(10)
C4'A N4'A H42A 119.7(9)
H41A N4'A H42A 120.9(14)
C6B C1B C2B 120.6(5)
C6B C1B C5'B 120.2(5)
C2B C1B C5'B 119.1(5)
C3B C2B C1B 119.2(5)
C3B C2B Cl2B 119.9(4)
C1B C2B Cl2B 120.9(4)
C2B C3B C4B 121.2(5)
C2B C3B Cl3B 121.0(4)
C4B C3B Cl3B 117.8(4)
C5B C4B C3B 117.6(5)
C5B C4B H4B 121.2
C3B C4B H4B 121.2
C6B C5B C4B 122.7(5)
C6B C5B Cl5B 119.5(5)
C4B C5B Cl5B 117.8(4)
C5B C6B C1B 118.8(5)
C5B C6B H6B 120.6
C1B C6B H6B 120.6
C6'B C5'B C4'B 116.5(4)
C6'B C5'B C1B 121.6(4)
C4'B C5'B C1B 121.9(4)
C5'B C6'B N1'B 119.2(4)
C5'B C6'B C7'B 128.5(4)
N1'B C6'B C7'B 112.2(4)
F7'B C7'B C6'B 111.4(4)
F7'B C7'B H7B1 109.3
C6'B C7'B H7B1 109.3
F7'B C7'B H7B2 109.3
C6'B C7'B H7B2 109.3
H7B1 C7'B H7B2 108.0
C2'B N1'B C6'B 121.8(4)
C2'B N1'B H1'B 118.0(6)
C6'B N1'B H1'B 115.9(6)
N2'B C2'B N3'B 119.7(3)
N2'B C2'B N1'B 118.5(4)
N3'B C2'B N1'B 121.8(4)
C2'B N2'B H21B 119.5(9)
C2'B N2'B H22B 119.9(9)
H21B N2'B H22B 120.1(13)
C2'B N3'B C4'B 117.7(4)
N4'B C4'B N3'B 116.7(4)
N4'B C4'B C5'B 120.5(4)
N3'B C4'B C5'B 122.9(4)
C4'B N4'B H41B 118.9(8)
C4'B N4'B H42B 118.9(9)
H41B N4'B H42B 118.8(15)
O3A S1A O1A 111.3(2)
O3A S1A O2A 112.2(2)
O1A S1A O2A 113.3(2)
O3A S1A C8A 107.1(3)
O1A S1A C8A 106.7(2)
O2A S1A C8A 105.7(2)
S1A C8A H8A1 109.5
S1A C8A H8A2 109.5
H8A1 C8A H8A2 109.5
S1A C8A H8A3 109.5
H8A1 C8A H8A3 109.5
H8A2 C8A H8A3 109.5
O1B S1B O3B 112.5(2)
O1B S1B O2B 113.1(2)
O3B S1B O2B 111.9(2)
O1B S1B C8B 106.7(3)
O3B S1B C8B 106.4(3)
O2B S1B C8B 105.6(3)
S1B C8B H8B1 109.5
S1B C8B H8B2 109.5
H8B1 C8B H8B2 109.5
S1B C8B H8B3 109.5
H8B1 C8B H8B3 109.5
H8B2 C8B H8B3 109.5

loop_
_geom_bond_atom_site_label_1
_geom_bond_atom_site_label_2
_geom_bond_distance
C1A C6A 1.387(7)
C1A C2A 1.392(7)
C1A C5'A 1.486(7)
C2A C3A 1.399(7)
C2A Cl2A 1.727(5)
C3A C4A 1.388(8)
C3A Cl3A 1.727(5)
C4A C5A 1.359(8)
C4A H4A 0.9500
C5A C6A 1.375(7)
C5A Cl5A 1.738(6)
C6A H6A 0.9500
C5'A C6'A 1.383(6)
C5'A C4'A 1.420(6)
C6'A N1'A 1.359(6)
C6'A C7A' 1.492(6)
C7A' F7A' 1.372(6)
C7A' H7A1 0.9900
C7A' H7A2 0.9900
N1'A C2'A 1.373(5)
N1'A H1'A 0.865(8)
C2'A N2'A 1.308(6)
C2'A N3'A 1.330(5)
N2'A H21A 0.864(8)
N2'A H22A 0.864(8)
N3'A C4'A 1.356(6)
C4'A N4'A 1.328(5)
N4'A H41A 0.864(9)
N4'A H42A 0.861(8)
C1B C6B 1.383(7)
C1B C2B 1.409(7)
C1B C5'B 1.504(7)
C2B C3B 1.380(7)
C2B Cl2B 1.729(5)
C3B C4B 1.405(8)
C3B Cl3B 1.725(6)
C4B C5B 1.390(8)
C4B H4B 0.9500
C5B C6B 1.379(7)
C5B Cl5B 1.724(6)
C6B H6B 0.9500
C5'B C6'B 1.354(6)
C5'B C4'B 1.447(6)
C6'B N1'B 1.375(6)
C6'B C7'B 1.475(6)
C7'B F7'B 1.394(6)
C7'B H7B1 0.9900
C7'B H7B2 0.9900
N1'B C2'B 1.354(5)
N1'B H1'B 0.882(7)
C2'B N2'B 1.330(5)
C2'B N3'B 1.336(5)
N2'B H21B 0.886(7)
N2'B H22B 0.884(8)
N3'B C4'B 1.342(6)
C4'B N4'B 1.340(5)
N4'B H41B 0.884(8)
N4'B H42B 0.884(8)
S1A O3A 1.451(4)
S1A O1A 1.467(4)
S1A O2A 1.471(4)
S1A C8A 1.728(5)
C8A H8A1 0.9800
C8A H8A2 0.9800
C8A H8A3 0.9800
S1B O1B 1.448(4)
S1B O3B 1.458(4)
S1B O2B 1.458(4)
S1B C8B 1.737(6)
C8B H8B1 0.9800
C8B H8B2 0.9800
C8B H8B3 0.9800

loop_
_geom_hbond_atom_site_label_D
_geom_hbond_atom_site_label_H
_geom_hbond_atom_site_label_A
_geom_hbond_distance_DH
_geom_hbond_distance_HA
_geom_hbond_distance_DA
_geom_hbond_angle_DHA
_geom_hbond_site_symmetry_A
N1'A H1'A O2A 0.865(8) 1.882(9) 2.745(5) 176.1(13) 1_655
N1'A H1'A S1A 0.865(8) 2.955(9) 3.776(4) 159.1(12) 1_655
N2'A H22A O1B 0.864(8) 2.167(10) 3.001(5) 162.2(14) 1_665
N2'A H22A O3B 0.864(8) 2.539(11) 3.203(5) 134.4(11) 1_665
N2'A H22A S1B 0.864(8) 2.812(8) 3.644(4) 162.0(10) 1_665
N2'A H21A O3A 0.864(8) 2.044(10) 2.849(5) 154.8(13) 1_655
N2'A H21A S1A 0.864(8) 2.967(10) 3.753(4) 152.3(9) 1_655
N4'A H42A O1A 0.861(8) 2.155(9) 2.872(5) 140.5(12) 1_565
N4'A H41A N4'B 0.864(9) 3.004(14) 3.712(5) 140.6(11) 1_575
N1'B H1'B O2B 0.882(7) 1.851(8) 2.733(5) 177.6(11) .
N1'B H1'B S1B 0.882(7) 2.889(8) 3.715(4) 156.7(8) .
N2'B H22B O1A 0.884(8) 2.174(10) 3.017(5) 159.4(13) 1_545
N2'B H21B O3B 0.886(7) 1.996(8) 2.869(5) 168.4(12) .
N2'B H21B S1B 0.886(7) 2.959(10) 3.782(4) 155.3(11) .
N2'B H22B S1A 0.884(8) 2.973(12) 3.619(4) 131.5(12) 1_545
N4'B H41B O1B 0.884(8) 2.191(9) 2.864(5) 132.6(10) 1_645
N4'B H42B N4'A 0.884(8) 3.10(2) 3.712(5) 128.2(18) 1_535

loop_
_geom_torsion_atom_site_label_1
_geom_torsion_atom_site_label_2
_geom_torsion_atom_site_label_3
_geom_torsion_atom_site_label_4
_geom_torsion
C6A C1A C2A C3A -0.6(6)
C5'A C1A C2A C3A -175.6(4)
C6A C1A C2A Cl2A -179.4(3)
C5'A C1A C2A Cl2A 5.5(6)
C1A C2A C3A C4A -2.8(7)
Cl2A C2A C3A C4A 176.1(4)
C1A C2A C3A Cl3A 178.9(3)
Cl2A C2A C3A Cl3A -2.2(5)
C2A C3A C4A C5A 3.8(7)
Cl3A C3A C4A C5A -177.9(4)
C3A C4A C5A C6A -1.3(7)
C3A C4A C5A Cl5A -179.9(4)
C4A C5A C6A C1A -2.2(7)
Cl5A C5A C6A C1A 176.4(3)
C2A C1A C6A C5A 3.1(6)
C5'A C1A C6A C5A 178.3(4)
C6A C1A C5'A C6'A 107.9(6)
C2A C1A C5'A C6'A -77.1(7)
C6A C1A C5'A C4'A -70.1(6)
C2A C1A C5'A C4'A 104.8(6)
C4'A C5'A C6'A N1'A 1.5(7)
C1A C5'A C6'A N1'A -176.6(5)
C4'A C5'A C6'A C7A' -177.4(5)
C1A C5'A C6'A C7A' 4.5(9)
N1'A C6'A C7A' F7A' 150.9(4)
C5'A C6'A C7A' F7A' -30.2(8)
C5'A C6'A N1'A C2'A -1.2(7)
C7A' C6'A N1'A C2'A 177.8(5)
C6'A N1'A C2'A N2'A -179.7(4)
C6'A N1'A C2'A N3'A -0.1(7)
N2'A C2'A N3'A C4'A -179.4(5)
N1'A C2'A N3'A C4'A 1.0(7)
C2'A N3'A C4'A N4'A 175.9(4)
C2'A N3'A C4'A C5'A -0.7(7)
C6'A C5'A C4'A N4'A -176.9(5)
C1A C5'A C4'A N4'A 1.2(8)
C6'A C5'A C4'A N3'A -0.6(8)
C1A C5'A C4'A N3'A 177.6(5)
C6B C1B C2B C3B -0.3(7)
C5'B C1B C2B C3B 176.5(4)
C6B C1B C2B Cl2B -179.3(4)
C5'B C1B C2B Cl2B -2.5(6)
C1B C2B C3B C4B 0.9(7)
Cl2B C2B C3B C4B 179.9(4)
C1B C2B C3B Cl3B -177.0(4)
Cl2B C2B C3B Cl3B 2.1(6)
C2B C3B C4B C5B -0.2(7)
Cl3B C3B C4B C5B 177.8(4)
C3B C4B C5B C6B -1.2(7)
C3B C4B C5B Cl5B -179.2(4)
C4B C5B C6B C1B 1.8(7)
Cl5B C5B C6B C1B 179.7(4)
C2B C1B C6B C5B -1.0(7)
C5'B C1B C6B C5B -177.8(4)
C6B C1B C5'B C6'B 68.9(7)
C2B C1B C5'B C6'B -108.0(6)
C6B C1B C5'B C4'B -111.4(5)
C2B C1B C5'B C4'B 71.7(6)
C4'B C5'B C6'B N1'B 0.4(7)
C1B C5'B C6'B N1'B -179.9(5)
C4'B C5'B C6'B C7'B 178.8(5)
C1B C5'B C6'B C7'B -1.5(9)
C5'B C6'B C7'B F7'B 35.2(8)
N1'B C6'B C7'B F7'B -146.4(4)
C5'B C6'B N1'B C2'B 0.8(7)
C7'B C6'B N1'B C2'B -177.8(5)
C6'B N1'B C2'B N2'B 178.6(4)
C6'B N1'B C2'B N3'B 0.2(7)
N2'B C2'B N3'B C4'B 179.1(4)
N1'B C2'B N3'B C4'B -2.5(7)
C2'B N3'B C4'B N4'B -177.9(4)
C2'B N3'B C4'B C5'B 3.8(7)
C6'B C5'B C4'B N4'B 179.0(5)
C1B C5'B C4'B N4'B -0.7(7)
C6'B C5'B C4'B N3'B -2.8(7)
C1B C5'B C4'B N3'B 177.5(5)
